data_2011454
loop_
_publ_author_name
'Kuchen, Wilhelm'
'Wunderlich, Hartmut'

_publ_section_title
;
 Three different functions of a phosphinic amidato ligand in
 <i>L</i>Ni(<i>L</i>Li)(<i>L</i>H) {<i>L</i> =
 [^<i>t^</i>Bu~2~P(O)NEt]^{-^}}
;
_journal_issue 10
_journal_name_full 'Acta Crystallographica Section C'
_journal_page_first e434
_journal_page_last e434
_journal_paper_doi 10.1107/S0108270100012075
_journal_volume 56
_journal_year 2000
_chemical_formula_iupac '[Ni Li Cl (C10 H23 N O P)2 (C10 H24 N O P)]'
_chemical_formula_sum 'C30 H70 Cl Li N3 Ni O3 P3'
_chemical_formula_weight 714.90
_chemical_melting_point 411
_chemical_name_systematic
;
 ?
;
_space_group_IT_number 14
_symmetry_cell_setting monoclinic
_symmetry_space_group_name_Hall '-P 2yn'
_symmetry_space_group_name_H-M 'P 1 21/n 1'
_cell_angle_alpha 90.00
_cell_angle_beta 105.80(2)
_cell_angle_gamma 90.00
_cell_formula_units_Z 4
_cell_length_a 17.304(4)
_cell_length_b 13.055(3)
_cell_length_c 19.444(4)
_cell_measurement_reflns_used 40
_cell_measurement_temperature 300(2)
_cell_measurement_theta_max 12.6
_cell_measurement_theta_min 10.0
_cell_volume 4226.5(17)
_computing_cell_refinement 'Siemens/Bruker P3'
_computing_data_collection 'Siemens/Bruker P3 (Siemens, 1989)'
_computing_data_reduction 'SHELXTL-Plus (Sheldrick, 1990)'
_computing_publication_material SHELXL97
_computing_structure_refinement 'SHELXL97 (Sheldrick, 1997)'
_computing_structure_solution SHELXTL-Plus
_diffrn_ambient_temperature 300(2)
_diffrn_measured_fraction_theta_full .998
_diffrn_measured_fraction_theta_max .998
_diffrn_measurement_device_type 'Siemens/Bruker P3'
_diffrn_measurement_method \w:2\q
_diffrn_radiation_monochromator graphite
_diffrn_radiation_source 'fine-focus sealed tube'
_diffrn_radiation_type MoK\a
_diffrn_radiation_wavelength .71073
_diffrn_reflns_av_R_equivalents .034
_diffrn_reflns_av_sigmaI/netI .0623
_diffrn_reflns_limit_h_max 20
_diffrn_reflns_limit_h_min 0
_diffrn_reflns_limit_k_max 15
_diffrn_reflns_limit_k_min 0
_diffrn_reflns_limit_l_max 22
_diffrn_reflns_limit_l_min -23
_diffrn_reflns_number 7746
_diffrn_reflns_theta_full 25.05
_diffrn_reflns_theta_max 25.05
_diffrn_reflns_theta_min 1.85
_diffrn_standards_decay_% 19
_diffrn_standards_interval_count 100
_diffrn_standards_number 3
_exptl_absorpt_coefficient_mu .665
_exptl_absorpt_correction_type none
_exptl_crystal_colour 'metallic dark brown'
_exptl_crystal_density_diffrn 1.123
_exptl_crystal_density_method 'not measured'
_exptl_crystal_description 'square bipyramid'
_exptl_crystal_F_000 1548
_exptl_crystal_size_max .50
_exptl_crystal_size_mid .50
_exptl_crystal_size_min .50
_refine_diff_density_max .27
_refine_diff_density_min -.25
_refine_ls_extinction_method none
_refine_ls_goodness_of_fit_ref .933
_refine_ls_hydrogen_treatment mixed
_refine_ls_matrix_type full
_refine_ls_number_parameters 421
_refine_ls_number_reflns 7468
_refine_ls_number_restraints 14
_refine_ls_restrained_S_all .933
_refine_ls_R_factor_all .092
_refine_ls_R_factor_gt .045
_refine_ls_shift/su_max <0.001
_refine_ls_shift/su_mean <0.001
_refine_ls_structure_factor_coef Fsqd
_refine_ls_weighting_details 'calc w = 1/[\s^2^(Fo^2^)+(0.0736P)^2^] where P = (Fo^2^+2Fc^2^)/3'
_refine_ls_weighting_scheme calc
_refine_ls_wR_factor_ref .133
_reflns_number_gt 4206
_reflns_number_total 7461
_reflns_threshold_expression I>2\s(I)
_cod_data_source_file qa0381.cif
_cod_data_source_block I
_cod_depositor_comments
;
The following automatic conversions were performed:

'_chemical_melting_point' value '411 K' was changed to '411' - the
value should be numeric and without a unit designator.

Automatic conversion script
Id: cif_fix_values 1646 2011-03-28 12:23:43Z adriana 

The following automatic conversions were performed:

'_chemical_melting_point' value '411 K' was changed to '411' - the
value should be numeric and without a unit designator.

Automatic conversion script
Id: cif_fix_values 1715 2011-07-08 13:25:40Z adriana 
;
_cod_original_cell_volume 4226.5(16)
_cod_original_sg_symbol_H-M 'P 21/n'
_cod_database_code 2011454
_cod_database_fobs_code 2011454

loop_
_symmetry_equiv_pos_as_xyz
'x, y, z'
'-x+1/2, y+1/2, -z+1/2'
'-x, -y, -z'
'x-1/2, -y-1/2, z-1/2'

loop_
_atom_site_label
_atom_site_fract_x
_atom_site_fract_y
_atom_site_fract_z
_atom_site_U_iso_or_equiv
_atom_site_adp_type
_atom_site_calc_flag
_atom_site_refinement_flags
_atom_site_occupancy
_atom_site_disorder_assembly
_atom_site_disorder_group
_atom_site_type_symbol
Ni .49195(3) .25328(3) .24165(2) .05097(16) Uani d . 1 A . Ni
Cl .47929(7) .33689(9) .33989(6) .0859(4) Uani d . 1 . . Cl
P1 .53799(6) .02397(7) .27524(5) .0490(2) Uani d . 1 . . P
P2 .41961(6) .29768(7) .10564(5) .0549(3) Uani d . 1 A . P
P3 .23061(6) -.07070(8) .06790(6) .0614(3) Uani d . 1 B . P
O1 .46586(15) .00754(17) .21335(13) .0648(7) Uani d . 1 . . O
O2 .40315(14) .20346(17) .14574(11) .0540(6) Uani d . 1 . . O
O3 .29921(15) .00185(19) .08421(14) .0703(8) Uani d . 1 . . O
N1 .56650(16) .1428(2) .27996(13) .0478(7) Uani d . 1 . . N
N2 .4876(2) .3541(2) .16545(16) .0698(10) Uani d D 1 . . N
N3 .1617(3) -.0331(3) .1024(3) .1026(14) Uani d D 1 . . N
H3 .125(2) -.072(3) .109(2) .102(18) Uiso d D 1 B . H
C1 .6410(2) .1782(3) .3313(2) .0709(12) Uani d . 1 . . C
H1A .6732 .1193 .3519 .085 Uiso calc R 1 . . H
H1B .6276 .2153 .3697 .085 Uiso calc R 1 . . H
C2 .6892(3) .2466(4) .2963(3) .1094(18) Uani d . 1 . . C
H2A .7372 .2681 .3312 .131 Uiso calc R 1 . . H
H2B .6578 .3055 .2766 .131 Uiso calc R 1 . . H
H2C .7034 .2096 .2588 .131 Uiso calc R 1 . . H
C3A .5415(9) .4385(8) .1567(7) .118(5) Uani d PD .642(15) A 1 C
H3A1 .5202 .4711 .1106 .142 Uiso calc PR .642(15) A 1 H
H3A2 .5943 .4115 .1588 .142 Uiso calc PR .642(15) A 1 H
C4A .5477(10) .5163(7) .2161(8) .156(7) Uani d PD .642(15) A 1 C
H4A1 .5852 .5689 .2126 .187 Uiso calc PR .642(15) A 1 H
H4A2 .5658 .4828 .2616 .187 Uiso calc PR .642(15) A 1 H
H4A3 .4959 .5464 .2116 .187 Uiso calc PR .642(15) A 1 H
C3B .5012(8) .4663(5) .1723(16) .095(7) Uani d PD .358(15) A 2 C
H3B1 .4705 .4952 .2026 .114 Uiso calc PR .358(15) A 2 H
H3B2 .4834 .4984 .1257 .114 Uiso calc PR .358(15) A 2 H
C4B .5901(9) .4866(12) .205(2) .152(14) Uani d PD .358(15) A 2 C
H4B1 .6005 .5586 .2027 .183 Uiso calc PR .358(15) A 2 H
H4B2 .6206 .4496 .1784 .183 Uiso calc PR .358(15) A 2 H
H4B3 .6054 .4643 .2537 .183 Uiso calc PR .358(15) A 2 H
C5A .1334(8) .0735(5) .1078(6) .189(8) Uani d PD .613(13) B 1 C
H5A1 .0781 .0805 .0796 .227 Uiso calc PR .613(13) B 1 H
H5A2 .1660 .1214 .0898 .227 Uiso calc PR .613(13) B 1 H
C6A .1400(16) .0962(12) .1859(7) .274(15) Uani d PD .613(13) B 1 C
H6A1 .1229 .1653 .1904 .329 Uiso calc PR .613(13) B 1 H
H6A2 .1948 .0883 .2136 .329 Uiso calc PR .613(13) B 1 H
H6A3 .1066 .0496 .2030 .329 Uiso calc PR .613(13) B 1 H
C5B .1808(7) .0452(10) .1604(7) .111(7) Uani d PD .387(13) B 2 C
H5B1 .2295 .0816 .1599 .133 Uiso calc PR .387(13) B 2 H
H5B2 .1891 .0123 .2065 .133 Uiso calc PR .387(13) B 2 H
C6B .1108(12) .1196(14) .1479(10) .137(9) Uani d PD .387(13) B 2 C
H6B1 .1225 .1714 .1844 .164 Uiso calc PR .387(13) B 2 H
H6B2 .0631 .0833 .1496 .164 Uiso calc PR .387(13) B 2 H
H6B3 .1025 .1512 .1019 .164 Uiso calc PR .387(13) B 2 H
C11 .6179(3) -.0630(3) .2603(2) .0694(11) Uani d . 1 . . C
C12 .6890(3) -.0848(5) .3255(3) .128(2) Uani d . 1 . . C
H12A .7135 -.0213 .3449 .153 Uiso calc R 1 . . H
H12B .7277 -.1264 .3113 .153 Uiso calc R 1 . . H
H12C .6703 -.1203 .3611 .153 Uiso calc R 1 . . H
C13 .5818(3) -.1661(3) .2326(3) .1100(18) Uani d . 1 . . C
H13A .5616 -.1990 .2683 .132 Uiso calc R 1 . . H
H13B .6223 -.2084 .2217 .132 Uiso calc R 1 . . H
H13C .5386 -.1561 .1901 .132 Uiso calc R 1 . . H
C14 .6485(4) -.0143(4) .2018(3) .116(2) Uani d . 1 . . C
H14A .6716 .0514 .2176 .139 Uiso calc R 1 . . H
H14B .6047 -.0057 .1596 .139 Uiso calc R 1 . . H
H14C .6885 -.0577 .1911 .139 Uiso calc R 1 . . H
C15 .5083(2) -.0121(3) .3569(2) .0655(11) Uani d . 1 . . C
C16 .5697(3) .0130(5) .4256(2) .136(3) Uani d . 1 . . C
H16A .6180 -.0250 .4285 .163 Uiso calc R 1 . . H
H16B .5492 -.0049 .4652 .163 Uiso calc R 1 . . H
H16C .5813 .0850 .4272 .163 Uiso calc R 1 . . H
C17 .4319(3) .0477(4) .3522(3) .1091(18) Uani d . 1 . . C
H17A .3926 .0314 .3082 .131 Uiso calc R 1 . . H
H17B .4433 .1198 .3536 .131 Uiso calc R 1 . . H
H17C .4113 .0299 .3918 .131 Uiso calc R 1 . . H
C18 .4852(3) -.1253(4) .3570(3) .1098(18) Uani d . 1 . . C
H18A .4456 -.1413 .3132 .132 Uiso calc R 1 . . H
H18B .4636 -.1385 .3967 .132 Uiso calc R 1 . . H
H18C .5320 -.1669 .3612 .132 Uiso calc R 1 . . H
C21 .4559(3) .2532(4) .0306(2) .0837(13) Uani d . 1 . . C
C22 .5304(4) .1899(6) .0643(3) .169(3) Uani d . 1 A . C
H22A .5167 .1357 .0923 .202 Uiso calc R 1 . . H
H22B .5706 .2329 .0945 .202 Uiso calc R 1 . . H
H22C .5509 .1610 .0274 .202 Uiso calc R 1 . . H
C23 .3957(5) .1824(6) -.0198(3) .178(3) Uani d . 1 A . C
H23A .3800 .1288 .0074 .214 Uiso calc R 1 . . H
H23B .4202 .1529 -.0539 .214 Uiso calc R 1 . . H
H23C .3492 .2210 -.0444 .214 Uiso calc R 1 . . H
C24 .4795(5) .3367(5) -.0125(3) .160(3) Uani d . 1 A . C
H24A .4334 .3780 -.0342 .192 Uiso calc R 1 . . H
H24B .5001 .3070 -.0491 .192 Uiso calc R 1 . . H
H24C .5202 .3787 .0181 .192 Uiso calc R 1 . . H
C25 .3254(3) .3713(3) .0774(2) .0798(13) Uani d . 1 . . C
C26 .3295(4) .4661(4) .0329(4) .148(3) Uani d . 1 A . C
H26A .3415 .4460 -.0106 .178 Uiso calc R 1 . . H
H26B .3707 .5111 .0595 .178 Uiso calc R 1 . . H
H26C .2787 .5009 .0216 .178 Uiso calc R 1 . . H
C27 .2570(3) .3019(5) .0350(4) .154(3) Uani d . 1 A . C
H27A .2682 .2807 -.0086 .184 Uiso calc R 1 . . H
H27B .2073 .3392 .0240 .184 Uiso calc R 1 . . H
H27C .2529 .2428 .0631 .184 Uiso calc R 1 . . H
C28 .3064(4) .4026(6) .1448(3) .170(3) Uani d . 1 A . C
H28A .3039 .3429 .1730 .204 Uiso calc R 1 . . H
H28B .2555 .4372 .1334 .204 Uiso calc R 1 . . H
H28C .3475 .4478 .1714 .204 Uiso calc R 1 . . H
C31 .2633(3) -.1953(3) .1091(3) .0873(14) Uani d . 1 . . C
C32 .2002(3) -.2797(4) .0874(4) .130(2) Uani d . 1 B . C
H32A .1517 -.2585 .0983 .156 Uiso calc R 1 . . H
H32B .2199 -.3412 .1133 .156 Uiso calc R 1 . . H
H32C .1892 -.2924 .0371 .156 Uiso calc R 1 . . H
C33 .2831(5) -.1772(5) .1896(3) .169(3) Uani d . 1 B . C
H33A .2355 -.1557 .2019 .203 Uiso calc R 1 . . H
H33B .3234 -.1250 .2030 .203 Uiso calc R 1 . . H
H33C .3028 -.2396 .2143 .203 Uiso calc R 1 . . H
C34 .3399(3) -.2290(4) .0919(4) .147(3) Uani d . 1 B . C
H34A .3796 -.1760 .1055 .176 Uiso calc R 1 . . H
H34B .3289 -.2417 .0415 .176 Uiso calc R 1 . . H
H34C .3596 -.2905 .1177 .176 Uiso calc R 1 . . H
C35 .1871(4) -.0745(5) -.0304(3) .1093(19) Uani d . 1 . . C
C36 .1745(4) .0353(5) -.0540(3) .177(4) Uani d . 1 B . C
H36A .1372 .0669 -.0320 .212 Uiso calc R 1 . . H
H36B .1534 .0379 -.1051 .212 Uiso calc R 1 . . H
H36C .2248 .0710 -.0401 .212 Uiso calc R 1 . . H
C37 .1054(4) -.1287(6) -.0499(4) .197(4) Uani d . 1 B . C
H37A .1124 -.1990 -.0351 .236 Uiso calc R 1 . . H
H37B .0823 -.1256 -.1007 .236 Uiso calc R 1 . . H
H37C .0703 -.0954 -.0263 .236 Uiso calc R 1 . . H
C38 .2461(5) -.1216(7) -.0659(3) .196(4) Uani d . 1 B . C
H38A .2553 -.1919 -.0515 .235 Uiso calc R 1 . . H
H38B .2960 -.0847 -.0520 .235 Uiso calc R 1 . . H
H38C .2247 -.1181 -.1169 .235 Uiso calc R 1 . . H
Li .3848(4) .0645(5) .1458(3) .0569(16) Uani d . 1 . . Li

loop_
_atom_site_aniso_label
_atom_site_aniso_U_11
_atom_site_aniso_U_22
_atom_site_aniso_U_33
_atom_site_aniso_U_12
_atom_site_aniso_U_13
_atom_site_aniso_U_23
Ni .0534(3) .0439(3) .0478(3) -.0026(2) .0004(2) .0020(2)
Cl .0971(9) .0803(8) .0839(8) .0025(7) .0307(7) -.0200(6)
P1 .0493(6) .0463(5) .0459(5) .0046(5) .0036(4) .0061(4)
P2 .0632(7) .0431(5) .0506(5) -.0059(5) .0025(5) .0088(4)
P3 .0530(6) .0479(6) .0773(7) -.0143(5) .0078(5) -.0047(5)
O1 .0670(17) .0470(14) .0619(16) -.0042(13) -.0139(13) .0069(12)
O2 .0567(15) .0430(13) .0532(14) -.0073(12) -.0006(12) .0094(11)
O3 .0638(17) .0599(16) .0716(17) -.0247(13) -.0080(14) .0073(13)
N1 .0439(17) .0503(17) .0434(15) -.0035(13) .0020(13) .0007(12)
N2 .077(2) .0510(19) .067(2) -.0239(17) -.0046(17) .0134(15)
N3 .106(3) .052(2) .168(4) -.019(2) .068(3) -.020(3)
C1 .055(2) .070(3) .074(3) -.005(2) -.005(2) .003(2)
C2 .072(3) .121(4) .124(4) -.043(3) .007(3) .012(3)
C3A .128(12) .088(7) .114(10) -.050(8) -.008(8) .027(7)
C4A .239(18) .077(8) .120(9) -.068(11) -.004(13) .006(8)
C3B .136(19) .037(8) .096(13) -.037(10) .004(14) -.001(8)
C4B .106(15) .054(11) .25(3) -.023(11) -.038(18) -.011(14)
C5A .109(11) .090(10) .38(3) .011(8) .091(14) .012(12)
C6A .47(4) .143(16) .144(16) -.02(2) -.020(19) -.064(12)
C5B .091(12) .104(14) .149(17) .008(10) .050(11) -.038(12)
C6B .132(15) .119(15) .149(18) .070(11) .020(14) -.080(14)
C11 .079(3) .066(3) .063(2) .016(2) .020(2) .000(2)
C12 .093(4) .151(6) .124(4) .064(4) .004(3) -.010(4)
C13 .126(5) .063(3) .142(5) .027(3) .039(4) -.009(3)
C14 .155(5) .093(4) .131(5) .034(4) .092(4) .007(3)
C15 .063(3) .068(3) .066(3) .007(2) .020(2) .018(2)
C16 .128(5) .230(8) .050(3) -.047(5) .026(3) .003(4)
C17 .114(4) .088(4) .154(5) .020(3) .085(4) .034(3)
C18 .139(5) .079(3) .121(4) -.002(3) .051(4) .041(3)
C21 .103(4) .088(3) .064(3) -.004(3) .029(3) .011(3)
C22 .176(7) .230(8) .127(5) .104(7) .086(5) .045(5)
C23 .262(10) .183(7) .107(5) -.062(7) .079(6) -.065(5)
C24 .218(8) .159(6) .142(5) .002(6) .115(6) .053(5)
C25 .082(3) .066(3) .076(3) .016(2) -.003(3) .019(2)
C26 .179(6) .089(4) .163(6) .050(4) .025(5) .052(4)
C27 .094(4) .136(5) .186(7) .006(4) -.040(4) .017(5)
C28 .144(6) .232(9) .134(6) .121(6) .039(5) .016(6)
C31 .080(3) .061(3) .125(4) -.008(3) .035(3) .008(3)
C32 .121(5) .055(3) .234(7) -.017(3) .081(5) .001(4)
C33 .246(9) .115(5) .124(5) .010(5) .011(6) .059(4)
C34 .093(4) .098(4) .254(8) .020(4) .055(5) .042(5)
C35 .103(4) .112(4) .087(4) -.043(4) -.018(3) -.009(3)
C36 .188(7) .143(6) .132(5) -.033(6) -.072(5) .049(5)
C37 .143(6) .215(8) .179(7) -.107(6) -.048(5) -.022(6)
C38 .251(10) .251(10) .098(5) -.024(8) .068(6) -.039(6)
Li .056(4) .052(3) .054(3) -.012(3) .001(3) .008(3)

loop_
_atom_type_symbol
_atom_type_description
_atom_type_scat_dispersion_real
_atom_type_scat_dispersion_imag
_atom_type_scat_source
C C .0033 .0016 'International Tables Vol C Tables 4.2.6.8 and 6.1.1.4'
H H .0000 .0000 'International Tables Vol C Tables 4.2.6.8 and 6.1.1.4'
N N .0061 .0033 'International Tables Vol C Tables 4.2.6.8 and 6.1.1.4'
O O .0106 .0060 'International Tables Vol C Tables 4.2.6.8 and 6.1.1.4'
P P .1023 .0942 'International Tables Vol C Tables 4.2.6.8 and 6.1.1.4'
Ni Ni .3393 1.1124 'International Tables Vol C Tables 4.2.6.8 and 6.1.1.4'
Cl Cl .1484 .1585 'International Tables Vol C Tables 4.2.6.8 and 6.1.1.4'
Li Li .0000 .0000 'International Tables Vol C Tables 4.2.6.8 and 6.1.1.4'

loop_
_geom_angle_atom_site_label_1
_geom_angle_atom_site_label_2
_geom_angle_atom_site_label_3
_geom_angle
N1 Ni N2 132.09(14)
N1 Ni O2 110.37(10)
N2 Ni O2 71.34(10)
N1 Ni Cl 103.96(9)
N2 Ni Cl 108.71(11)
O2 Ni Cl 131.46(8)
O1 P1 N1 110.92(13)
O1 P1 C15 106.67(18)
N1 P1 C15 110.15(17)
O1 P1 C11 106.18(17)
N1 P1 C11 111.26(18)
C15 P1 C11 111.51(18)
O2 P2 N2 101.73(14)
O2 P2 C21 107.68(18)
N2 P2 C21 112.5(2)
O2 P2 C25 107.43(18)
N2 P2 C25 113.2(2)
C21 P2 C25 113.3(2)
O3 P3 N3 111.1(2)
O3 P3 C31 109.85(19)
N3 P3 C31 105.4(2)
O3 P3 C35 108.3(2)
N3 P3 C35 107.5(3)
C31 P3 C35 114.6(3)
P1 O1 Li 147.3(2)
P2 O2 Li 148.4(2)
P2 O2 Ni 90.60(11)
Li O2 Ni 112.2(2)
P3 O3 Li 152.3(3)
C1 N1 P1 122.3(2)
C1 N1 Ni 113.2(2)
P1 N1 Ni 121.88(15)
C3A N2 C3B 35.7(7)
C3A N2 P2 128.5(6)
C3B N2 P2 126.1(8)
C3A N2 Ni 133.4(7)
C3B N2 Ni 128.3(12)
P2 N2 Ni 96.32(13)
H3 N3 C5A 106(3)
H3 N3 C5B 108(3)
C5A N3 C5B 46.7(7)
H3 N3 P3 124(3)
C5A N3 P3 128.0(6)
C5B N3 P3 119.5(6)
N1 C1 C2 111.7(3)
N2 C3A C4A 109.0(5)
N2 C3B C4B 109.1(5)
N3 C5A C6A 108.5(5)
N3 C5B C6B 108.4(5)
C14 C11 C13 107.3(4)
C14 C11 C12 109.4(4)
C13 C11 C12 106.8(4)
C14 C11 P1 106.6(3)
C13 C11 P1 110.0(3)
C12 C11 P1 116.4(3)
C16 C15 C17 109.6(4)
C16 C15 C18 109.4(4)
C17 C15 C18 105.9(4)
C16 C15 P1 114.3(3)
C17 C15 P1 104.9(3)
C18 C15 P1 112.2(3)
C24 C21 C22 108.0(5)
C24 C21 C23 108.9(5)
C22 C21 C23 107.2(5)
C24 C21 P2 114.8(4)
C22 C21 P2 105.3(3)
C23 C21 P2 112.3(4)
C28 C25 C26 109.4(5)
C28 C25 C27 108.1(5)
C26 C25 C27 108.7(4)
C28 C25 P2 105.7(3)
C26 C25 P2 114.7(4)
C27 C25 P2 110.0(3)
C34 C31 C33 107.8(5)
C34 C31 C32 109.4(4)
C33 C31 C32 109.8(5)
C34 C31 P3 110.1(4)
C33 C31 P3 105.5(4)
C32 C31 P3 114.1(4)
C36 C35 C38 107.9(6)
C36 C35 C37 108.5(6)
C38 C35 C37 113.0(6)
C36 C35 P3 105.9(4)
C38 C35 P3 110.3(4)
C37 C35 P3 110.9(5)
O1 Li O3 128.7(4)
O1 Li O2 107.9(3)
O3 Li O2 123.4(3)

loop_
_geom_bond_atom_site_label_1
_geom_bond_atom_site_label_2
_geom_bond_site_symmetry_2
_geom_bond_distance
_geom_bond_publ_flag
Ni N1 . 1.943(3) ?
Ni N2 . 1.967(3) ?
Ni O2 . 2.168(2) ?
Ni Cl . 2.2620(12) ?
P1 O1 . 1.495(2) ?
P1 N1 . 1.623(3) ?
P1 C15 . 1.858(4) ?
P1 C11 . 1.871(4) ?
P2 O2 . 1.524(2) ?
P2 N2 . 1.592(3) ?
P2 C21 . 1.832(5) ?
P2 C25 . 1.842(4) ?
P3 O3 . 1.484(2) ?
P3 N3 . 1.596(4) ?
P3 C31 . 1.833(5) ?
P3 C35 . 1.854(5) ?
O1 Li . 1.801(6) ?
O2 Li . 1.842(6) ?
O3 Li . 1.824(6) ?
N1 C1 . 1.473(4) ?
N2 C3A . 1.483(5) ?
N2 C3B . 1.484(5) ?
N3 H3 . .853(14) ?
N3 C5A . 1.488(5) ?
N3 C5B . 1.490(5) ?
C1 C2 . 1.505(6) ?
C3A C4A . 1.520(5) ?
C3B C4B . 1.520(5) ?
C5A C6A . 1.520(5) ?
C5B C6B . 1.520(5) ?
C11 C14 . 1.520(6) ?
C11 C13 . 1.521(6) ?
C11 C12 . 1.533(6) ?
C15 C16 . 1.500(6) ?
C15 C17 . 1.517(6) ?
C15 C18 . 1.530(6) ?
C21 C24 . 1.499(6) ?
C21 C22 . 1.522(7) ?
C21 C23 . 1.531(7) ?
C25 C28 . 1.493(7) ?
C25 C26 . 1.524(6) ?
C25 C27 . 1.539(7) ?
C31 C34 . 1.518(7) ?
C31 C33 . 1.527(7) ?
C31 C32 . 1.527(6) ?
C35 C36 . 1.502(8) ?
C35 C38 . 1.512(9) ?
C35 C37 . 1.533(7) ?
